data_7208727
loop_
_publ_author_name
'Kounavi, Konstantina A.'
'Moushi, Eleni E.'
'Manos, Manolis J.'
'Papatriantafyllopoulou, Constantina'
'Tasiopoulos, Anastasios J.'
'Nastopoulos, Vassilios'

_publ_section_title
;
 Supramolecular patterns of cationic and neutral Ni(ii) complexes from the
 interplay of hydrogen-bonding, stacking interactions and
 metal-coordination motifs
;
_journal_issue 20
_journal_name_full CrystEngComm
_journal_page_first 6492
_journal_paper_doi 10.1039/c2ce25704a
_journal_volume 14
_journal_year 2012
_chemical_formula_moiety 'C60 H48 N8 Ni 2+, 4.7(C2 H3 N), 2(Br 1-)'
_chemical_formula_sum 'C69.4 H62.1 Br2 N12.7 Ni'
_chemical_formula_weight 1292.55
_space_group_IT_number 2
_symmetry_cell_setting triclinic
_symmetry_space_group_name_Hall '-P 1'
_symmetry_space_group_name_H-M 'P -1'
_atom_sites_solution_hydrogens geom
_atom_sites_solution_primary direct
_atom_sites_solution_secondary difmap
_audit_creation_method SHELXL-97
_cell_angle_alpha 69.188(3)
_cell_angle_beta 82.117(2)
_cell_angle_gamma 68.905(3)
_cell_formula_units_Z 2
_cell_length_a 12.2832(4)
_cell_length_b 15.2035(6)
_cell_length_c 19.4459(6)
_cell_measurement_reflns_used 14849
_cell_measurement_temperature 100(2)
_cell_measurement_theta_max 30.3256
_cell_measurement_theta_min 3.0916
_cell_volume 3166.9(2)
_computing_cell_refinement 'CrysAlis RED (Oxford Diffraction, 2009)'
_computing_data_collection 'CrysAlis CCD (Oxford Diffraction, 2009)'
_computing_data_reduction 'CrysAlis RED (Oxford Diffraction, 2009)'
_computing_molecular_graphics 'PLATON (Spek, 1990); MERCURY (Bruno et al. 2002)'
_computing_publication_material 'WINGX (Farrugia, 1999)'
_computing_structure_refinement 'SHELXL-97 (Sheldrick, 1997)'
_computing_structure_solution 'SIR92 (Altomare et al., 1994)'
_diffrn_ambient_temperature 100(2)
_diffrn_detector_area_resol_mean 16.0288
_diffrn_measured_fraction_theta_full 0.991
_diffrn_measured_fraction_theta_max 0.991
_diffrn_measurement_device_type 'Oxford Diffraction Xcalibur-3 with Sapphire CCD'
_diffrn_measurement_method '\w scans'
_diffrn_radiation_monochromator graphite
_diffrn_radiation_source 'Enhance (Mo) X-ray source'
_diffrn_radiation_type MoK\a
_diffrn_radiation_wavelength 0.71073
_diffrn_reflns_av_R_equivalents 0.0535
_diffrn_reflns_av_sigmaI/netI 0.1183
_diffrn_reflns_limit_h_max 16
_diffrn_reflns_limit_h_min -16
_diffrn_reflns_limit_k_max 20
_diffrn_reflns_limit_k_min -20
_diffrn_reflns_limit_l_max 26
_diffrn_reflns_limit_l_min -24
_diffrn_reflns_number 55461
_diffrn_reflns_theta_full 28.50
_diffrn_reflns_theta_max 28.50
_diffrn_reflns_theta_min 3.10
_exptl_absorpt_coefficient_mu 1.620
_exptl_absorpt_correction_T_max 1.0000
_exptl_absorpt_correction_T_min 0.9472
_exptl_absorpt_correction_type multi-scan
_exptl_absorpt_process_details 'Empirical absorption correction (CrysAlis RED, Oxford Diffraction)'
_exptl_crystal_colour yellow
_exptl_crystal_density_diffrn 1.355
_exptl_crystal_density_method 'not measured'
_exptl_crystal_description prism
_exptl_crystal_F_000 1330.8
_exptl_crystal_size_max 0.22
_exptl_crystal_size_mid 0.18
_exptl_crystal_size_min 0.11
_refine_diff_density_max 0.935
_refine_diff_density_min -0.890
_refine_diff_density_rms 0.076
_refine_ls_extinction_method none
_refine_ls_goodness_of_fit_ref 0.921
_refine_ls_hydrogen_treatment mixed
_refine_ls_matrix_type full
_refine_ls_number_parameters 801
_refine_ls_number_reflns 15930
_refine_ls_number_restraints 58
_refine_ls_restrained_S_all 0.949
_refine_ls_R_factor_all 0.0892
_refine_ls_R_factor_gt 0.0443
_refine_ls_shift/su_max 0.002
_refine_ls_shift/su_mean 0.000
_refine_ls_structure_factor_coef Fsqd
_refine_ls_weighting_details 'calc w=1/[\s^2^(Fo^2^)+(0.0350P)^2^] where P=(Fo^2^+2Fc^2^)/3'
_refine_ls_weighting_scheme calc
_refine_ls_wR_factor_gt 0.0858
_refine_ls_wR_factor_ref 0.0903
_reflns_number_gt 8870
_reflns_number_total 15930
_reflns_threshold_expression >2\s(I)
_cod_data_source_file c2ce25704a.txt
_cod_data_source_block 7-Ni{HL'}4_Br2_4.7MeCN
_cod_depositor_comments
;
The following automatic conversions were performed:

'_symmetry_cell_setting' value 'Triclinic' changed to 'triclinic'
according to /home/saulius/struct/CIF-dictionaries/cif_core.dic
dictionary named 'cif_core.dic' version 2.4.2 from 2011-04-26.

Automatic conversion script
Id: cif_fix_values 1891 2012-01-12 08:04:46Z andrius 
;
_cod_original_cell_volume 3166.86(19)
_cod_original_formula_sum 'C69.40 H62.10 Br2 N12.70 Ni'
_cod_database_code 7208727

loop_
_symmetry_equiv_pos_as_xyz
'x, y, z'
'-x, -y, -z'

loop_
_atom_site_label
_atom_site_type_symbol
_atom_site_fract_x
_atom_site_fract_y
_atom_site_fract_z
_atom_site_U_iso_or_equiv
_atom_site_adp_type
_atom_site_occupancy
_atom_site_symmetry_multiplicity
_atom_site_calc_flag
_atom_site_refinement_flags
Ni Ni 0.12572(3) 0.70046(2) 0.247685(19) 0.01764(9) Uani 1 1 d .
N1C N 0.43366(19) 0.74324(16) 0.21053(12) 0.0187(5) Uani 1 1 d D
H1C H 0.4866(19) 0.7552(19) 0.1812(13) 0.028 Uiso 1 1 d D
N1B N 0.31259(19) 0.42471(16) 0.24890(12) 0.0197(5) Uani 1 1 d D
H1B H 0.3642(18) 0.3676(12) 0.2674(14) 0.030 Uiso 1 1 d D
N1A N -0.17753(19) 0.72150(17) 0.18102(13) 0.0198(5) Uani 1 1 d D
H1A H -0.2333(17) 0.7544(18) 0.1513(12) 0.030 Uiso 1 1 d D
N1D N -0.0711(2) 0.90978(18) 0.33572(14) 0.0254(6) Uani 1 1 d .
H1D H -0.118(3) 0.925(2) 0.3675(17) 0.038 Uiso 1 1 d .
N3C N 0.27135(18) 0.71433(15) 0.25235(12) 0.0183(5) Uani 1 1 d .
N3B N 0.20652(17) 0.58217(15) 0.22436(12) 0.0168(5) Uani 1 1 d .
N3A N -0.01954(18) 0.68673(16) 0.23943(12) 0.0177(5) Uani 1 1 d .
N3D N 0.04484(18) 0.81691(16) 0.27340(12) 0.0194(5) Uani 1 1 d .
C2C C 0.3433(2) 0.72722(19) 0.19447(15) 0.0202(6) Uani 1 1 d .
H2C H 0.3313 0.7252 0.1490 0.024 Uiso 1 1 calc R
C2B C 0.2829(2) 0.5043(2) 0.27036(15) 0.0200(6) Uani 1 1 d .
H2B H 0.3117 0.5051 0.3118 0.024 Uiso 1 1 calc R
C2A C -0.0974(2) 0.7556(2) 0.18919(14) 0.0191(6) Uani 1 1 d .
H2A H -0.0954 0.8195 0.1632 0.023 Uiso 1 1 calc R
C2D C -0.0276(2) 0.8193(2) 0.33052(15) 0.0226(7) Uani 1 1 d .
H2D H -0.0455 0.7642 0.3628 0.027 Uiso 1 1 calc R
C4C C 0.3212(2) 0.72257(19) 0.30861(15) 0.0184(6) Uani 1 1 d .
C4B C 0.1879(2) 0.54976(19) 0.16986(15) 0.0172(6) Uani 1 1 d .
C4A C -0.0552(2) 0.60360(19) 0.26559(14) 0.0179(6) Uani 1 1 d .
C4D C 0.0474(2) 0.9136(2) 0.24052(15) 0.0189(6) Uani 1 1 d .
C5C C 0.4240(2) 0.73990(19) 0.28264(15) 0.0185(6) Uani 1 1 d .
C5B C 0.2540(2) 0.4510(2) 0.18546(15) 0.0194(6) Uani 1 1 d .
C5A C -0.1550(2) 0.62494(19) 0.22981(15) 0.0182(6) Uani 1 1 d .
C5D C -0.0254(2) 0.9723(2) 0.27912(15) 0.0233(7) Uani 1 1 d .
C7C C 0.2663(2) 0.7168(2) 0.38108(15) 0.0204(6) Uani 1 1 d .
C7B C 0.1104(2) 0.6152(2) 0.10678(14) 0.0198(6) Uani 1 1 d .
C7A C 0.0089(2) 0.5115(2) 0.32328(15) 0.0187(6) Uani 1 1 d .
C7D C 0.1193(2) 0.93977(19) 0.17382(15) 0.0188(6) Uani 1 1 d .
C8C C 0.2265(3) 0.6385(2) 0.42258(16) 0.0297(7) Uani 1 1 d .
H8C H 0.2359 0.5871 0.4046 0.036 Uiso 1 1 calc R
C8B C 0.1105(2) 0.7128(2) 0.06933(16) 0.0254(7) Uani 1 1 d .
H8B H 0.1598 0.7363 0.0847 0.031 Uiso 1 1 calc R
C8A C 0.0446(2) 0.5149(2) 0.38665(15) 0.0229(7) Uani 1 1 d .
H8A H 0.0261 0.5764 0.3932 0.027 Uiso 1 1 calc R
C8D C 0.0927(2) 0.9370(2) 0.10828(15) 0.0243(7) Uani 1 1 d .
H8D H 0.0284 0.9195 0.1059 0.029 Uiso 1 1 calc R
C9C C 0.1729(3) 0.6363(3) 0.49070(17) 0.0379(9) Uani 1 1 d .
H9C H 0.1451 0.5843 0.5175 0.046 Uiso 1 1 calc R
C9B C 0.0388(3) 0.7743(2) 0.01031(16) 0.0330(8) Uani 1 1 d .
H9B H 0.0398 0.8389 -0.0140 0.040 Uiso 1 1 calc R
C9A C 0.1070(2) 0.4291(2) 0.44023(16) 0.0271(7) Uani 1 1 d .
H9A H 0.1307 0.4330 0.4822 0.033 Uiso 1 1 calc R
C9D C 0.1605(3) 0.9598(2) 0.04575(16) 0.0297(7) Uani 1 1 d .
H9D H 0.1414 0.9579 0.0018 0.036 Uiso 1 1 calc R
C10C C 0.1609(3) 0.7100(3) 0.51829(19) 0.0453(9) Uani 1 1 d .
H10C H 0.1257 0.7079 0.5641 0.054 Uiso 1 1 calc R
C10B C -0.0350(3) 0.7397(2) -0.01285(16) 0.0337(8) Uani 1 1 d .
H10B H -0.0846 0.7814 -0.0522 0.040 Uiso 1 1 calc R
C10A C 0.1339(2) 0.3373(2) 0.43108(16) 0.0290(8) Uani 1 1 d .
H10A H 0.1754 0.2790 0.4669 0.035 Uiso 1 1 calc R
C10D C 0.2557(3) 0.9853(2) 0.04877(17) 0.0302(8) Uani 1 1 d .
H10D H 0.3014 1.0006 0.0069 0.036 Uiso 1 1 calc R
C11C C 0.2006(3) 0.7872(3) 0.47900(19) 0.0483(10) Uani 1 1 d .
H11C H 0.1935 0.8371 0.4982 0.058 Uiso 1 1 calc R
C11B C -0.0344(2) 0.6434(2) 0.02279(17) 0.0309(7) Uani 1 1 d .
H11B H -0.0827 0.6198 0.0066 0.037 Uiso 1 1 calc R
C11A C 0.0988(2) 0.3330(2) 0.36881(16) 0.0274(7) Uani 1 1 d .
H11A H 0.1174 0.2713 0.3625 0.033 Uiso 1 1 calc R
C11D C 0.2836(2) 0.9881(2) 0.11450(18) 0.0289(7) Uani 1 1 d .
H11D H 0.3480 1.0054 0.1168 0.035 Uiso 1 1 calc R
C12C C 0.2515(3) 0.7905(2) 0.41028(17) 0.0349(8) Uani 1 1 d .
H12C H 0.2764 0.8441 0.3832 0.042 Uiso 1 1 calc R
C12B C 0.0371(2) 0.5814(2) 0.08228(15) 0.0238(7) Uani 1 1 d .
H12B H 0.0361 0.5167 0.1060 0.029 Uiso 1 1 calc R
C12A C 0.0362(2) 0.4189(2) 0.31508(16) 0.0239(7) Uani 1 1 d .
H12A H 0.0123 0.4145 0.2734 0.029 Uiso 1 1 calc R
C12D C 0.2154(2) 0.96521(19) 0.17667(16) 0.0237(7) Uani 1 1 d .
H12D H 0.2345 0.9670 0.2207 0.028 Uiso 1 1 calc R
C13C C 0.5176(2) 0.7451(2) 0.31944(15) 0.0219(7) Uani 1 1 d .
C13B C 0.2694(2) 0.3792(2) 0.14764(15) 0.0198(6) Uani 1 1 d .
C13A C -0.2355(2) 0.57040(19) 0.23701(15) 0.0187(6) Uani 1 1 d .
C13D C -0.0646(3) 1.0805(2) 0.26646(18) 0.0354(8) Uani 1 1 d .
C14C C 0.5529(2) 0.6781(2) 0.38910(16) 0.0325(8) Uani 1 1 d .
H14C H 0.5139 0.6331 0.4135 0.039 Uiso 1 1 calc R
C14B C 0.3086(2) 0.3960(2) 0.07504(15) 0.0240(7) Uani 1 1 d .
H14B H 0.3244 0.4547 0.0493 0.029 Uiso 1 1 calc R
C14A C -0.2667(2) 0.5157(2) 0.30601(16) 0.0254(7) Uani 1 1 d .
H14A H -0.2325 0.5100 0.3479 0.030 Uiso 1 1 calc R
C14D C -0.0208(3) 1.1441(2) 0.2160(2) 0.0561(11) Uani 1 1 d U
H14D H 0.0378 1.1198 0.1851 0.067 Uiso 1 1 calc R
C15C C 0.6451(3) 0.6778(3) 0.42231(18) 0.0420(9) Uani 1 1 d .
H15C H 0.6687 0.6321 0.4688 0.050 Uiso 1 1 calc R
C15B C 0.3242(2) 0.3273(2) 0.04103(16) 0.0256(7) Uani 1 1 d .
H15B H 0.3516 0.3392 -0.0073 0.031 Uiso 1 1 calc R
C15A C -0.3482(3) 0.4697(2) 0.31288(18) 0.0328(8) Uani 1 1 d .
H15A H -0.3680 0.4326 0.3592 0.039 Uiso 1 1 calc R
C15D C -0.0573(3) 1.2446(2) 0.2067(2) 0.0506(10) Uani 1 1 d U
H15D H -0.0200 1.2844 0.1714 0.061 Uiso 1 1 calc R
C16C C 0.7029(3) 0.7451(3) 0.38693(18) 0.0438(9) Uani 1 1 d .
H16C H 0.7644 0.7456 0.4096 0.053 Uiso 1 1 calc R
C16B C 0.2996(2) 0.2407(2) 0.07789(17) 0.0273(7) Uani 1 1 d .
H16B H 0.3086 0.1949 0.0543 0.033 Uiso 1 1 calc R
C16A C -0.3998(3) 0.4788(2) 0.25142(19) 0.0354(8) Uani 1 1 d .
H16A H -0.4556 0.4486 0.2563 0.042 Uiso 1 1 calc R
C16D C -0.1411(3) 1.2854(3) 0.2452(2) 0.0566(11) Uani 1 1 d U
H16D H -0.1569 1.3507 0.2435 0.068 Uiso 1 1 calc R
C17C C 0.6682(3) 0.8111(3) 0.31783(18) 0.0387(9) Uani 1 1 d .
H17C H 0.7072 0.8562 0.2937 0.046 Uiso 1 1 calc R
C17B C 0.2613(3) 0.2222(2) 0.15025(17) 0.0318(8) Uani 1 1 d .
H17B H 0.2453 0.1635 0.1756 0.038 Uiso 1 1 calc R
C17A C -0.3696(3) 0.5325(2) 0.18214(18) 0.0348(8) Uani 1 1 d .
H17A H -0.4046 0.5381 0.1406 0.042 Uiso 1 1 calc R
C17D C -0.2076(5) 1.2277(3) 0.2896(3) 0.112(2) Uani 1 1 d U
H17D H -0.2759 1.2565 0.3124 0.134 Uiso 1 1 calc R
C18C C 0.5767(2) 0.8118(2) 0.28359(16) 0.0284(7) Uani 1 1 d .
H18C H 0.5545 0.8568 0.2367 0.034 Uiso 1 1 calc R
C18B C 0.2469(2) 0.2903(2) 0.18476(16) 0.0289(7) Uani 1 1 d .
H18B H 0.2217 0.2770 0.2336 0.035 Uiso 1 1 calc R
C18A C -0.2871(2) 0.5778(2) 0.17508(16) 0.0253(7) Uani 1 1 d .
H18A H -0.2661 0.6133 0.1286 0.030 Uiso 1 1 calc R
C18D C -0.1684(5) 1.1255(3) 0.2987(3) 0.1065(19) Uani 1 1 d U
H18D H -0.2127 1.0867 0.3270 0.128 Uiso 1 1 calc R
N1 N 0.4574(2) 0.3522(2) 0.39664(16) 0.0544(9) Uani 1 1 d .
C19 C 0.4859(3) 0.2714(3) 0.4345(2) 0.0437(9) Uani 1 1 d .
C20 C 0.5202(4) 0.1693(3) 0.4847(2) 0.0672(12) Uani 1 1 d .
H20A H 0.4558 0.1450 0.4924 0.101 Uiso 1 1 calc R
H20B H 0.5422 0.1672 0.5309 0.101 Uiso 1 1 calc R
H20C H 0.5852 0.1280 0.4641 0.101 Uiso 1 1 calc R
N2 N 0.4837(3) 0.2197(3) 0.2829(2) 0.0803(12) Uani 1 1 d .
C21 C 0.4833(4) 0.1405(4) 0.3152(3) 0.0736(14) Uani 1 1 d .
C22 C 0.4811(5) 0.0405(4) 0.3584(3) 0.117(2) Uani 1 1 d U
H22A H 0.4187 0.0453 0.3940 0.176 Uiso 1 1 calc R
H22B H 0.5540 0.0012 0.3832 0.176 Uiso 1 1 calc R
H22C H 0.4690 0.0093 0.3263 0.176 Uiso 1 1 calc R
N3 N 0.7867(2) 0.0020(2) 0.15205(16) 0.0456(8) Uani 1 1 d .
C23 C 0.6932(3) 0.0410(2) 0.13380(18) 0.0337(8) Uani 1 1 d .
C24 C 0.5729(3) 0.0916(3) 0.1089(2) 0.0552(11) Uani 1 1 d .
H24A H 0.5696 0.1462 0.0641 0.083 Uiso 1 1 calc R
H24B H 0.5254 0.1166 0.1459 0.083 Uiso 1 1 calc R
H24C H 0.5444 0.0453 0.1003 0.083 Uiso 1 1 calc R
N4 N 0.4075(3) 0.6344(3) 0.0356(2) 0.0768(12) Uani 1 1 d .
C25 C 0.3820(4) 0.6520(3) -0.0219(3) 0.0560(11) Uani 1 1 d .
C26 C 0.3461(5) 0.6777(4) -0.0966(3) 0.0988(17) Uani 1 1 d U
H26A H 0.4127 0.6756 -0.1290 0.148 Uiso 1 1 calc R
H26B H 0.2895 0.7438 -0.1117 0.148 Uiso 1 1 calc R
H26C H 0.3122 0.6308 -0.0986 0.148 Uiso 1 1 calc R
N5 N 0.2360(5) 1.0491(4) 0.3293(3) 0.0598(14) Uani 0.70 1 d PD
C27 C 0.1610(5) 1.0590(4) 0.3630(3) 0.0471(15) Uani 0.70 1 d PD
C28 C 0.0556(5) 1.0705(4) 0.4122(3) 0.0767(19) Uani 0.70 1 d P
H28A H 0.0354 1.0108 0.4274 0.115 Uiso 0.70 1 calc PR
H28B H -0.0085 1.1264 0.3860 0.115 Uiso 0.70 1 calc PR
H28C H 0.0721 1.0815 0.4547 0.115 Uiso 0.70 1 calc PR
Br1 Br 0.40917(2) 0.15243(2) 0.920016(16) 0.02241(8) Uani 1 1 d .
Br2A Br 0.73512(7) 0.93887(7) 0.46331(5) 0.0387(2) Uani 0.60 1 d PU
Br2B Br 0.78280(12) 0.93728(11) 0.48517(7) 0.0453(4) Uani 0.40 1 d PU

loop_
_atom_site_aniso_label
_atom_site_aniso_U_11
_atom_site_aniso_U_22
_atom_site_aniso_U_33
_atom_site_aniso_U_23
_atom_site_aniso_U_13
_atom_site_aniso_U_12
Ni 0.01723(18) 0.01680(19) 0.0190(2) -0.00516(16) 0.00155(14) -0.00719(15)
N1C 0.0194(12) 0.0206(13) 0.0186(13) -0.0073(11) 0.0050(10) -0.0105(10)
N1B 0.0205(12) 0.0140(13) 0.0214(14) -0.0032(11) -0.0026(10) -0.0036(10)
N1A 0.0172(12) 0.0187(13) 0.0210(14) -0.0047(11) -0.0043(10) -0.0035(10)
N1D 0.0297(14) 0.0274(15) 0.0283(15) -0.0176(12) 0.0126(11) -0.0165(12)
N3C 0.0207(12) 0.0176(12) 0.0164(13) -0.0053(10) 0.0020(9) -0.0074(10)
N3B 0.0163(11) 0.0161(12) 0.0196(13) -0.0057(10) 0.0004(9) -0.0078(9)
N3A 0.0181(11) 0.0162(12) 0.0206(13) -0.0076(10) 0.0011(9) -0.0069(10)
N3D 0.0195(12) 0.0181(13) 0.0225(13) -0.0070(11) 0.0020(10) -0.0091(10)
C2C 0.0228(15) 0.0174(15) 0.0195(16) -0.0053(12) 0.0007(12) -0.0068(12)
C2B 0.0215(14) 0.0215(16) 0.0211(16) -0.0082(13) 0.0021(12) -0.0117(12)
C2A 0.0197(14) 0.0172(15) 0.0198(15) -0.0047(12) 0.0027(11) -0.0081(12)
C2D 0.0259(15) 0.0227(17) 0.0232(16) -0.0078(13) 0.0041(12) -0.0141(13)
C4C 0.0208(14) 0.0180(15) 0.0183(15) -0.0068(12) 0.0021(11) -0.0089(12)
C4B 0.0166(13) 0.0170(15) 0.0203(15) -0.0074(12) 0.0024(11) -0.0080(11)
C4A 0.0186(14) 0.0168(15) 0.0188(15) -0.0079(12) 0.0037(11) -0.0059(11)
C4D 0.0199(14) 0.0195(15) 0.0201(16) -0.0059(13) -0.0008(11) -0.0103(12)
C5C 0.0202(14) 0.0206(16) 0.0173(15) -0.0073(13) 0.0007(11) -0.0092(12)
C5B 0.0209(14) 0.0208(16) 0.0163(15) -0.0039(13) 0.0018(11) -0.0098(12)
C5A 0.0204(14) 0.0173(15) 0.0177(15) -0.0072(12) 0.0025(11) -0.0065(12)
C5D 0.0294(16) 0.0248(17) 0.0241(17) -0.0127(14) 0.0077(13) -0.0170(13)
C7C 0.0221(14) 0.0244(16) 0.0167(15) -0.0051(13) 0.0001(11) -0.0120(12)
C7B 0.0211(14) 0.0208(16) 0.0163(15) -0.0076(13) 0.0018(11) -0.0048(12)
C7A 0.0189(14) 0.0174(15) 0.0207(16) -0.0065(13) 0.0036(11) -0.0084(12)
C7D 0.0217(14) 0.0125(15) 0.0224(16) -0.0065(12) 0.0044(12) -0.0071(12)
C8C 0.0379(18) 0.0330(19) 0.0241(17) -0.0083(15) 0.0014(14) -0.0202(15)
C8B 0.0240(15) 0.0272(17) 0.0265(17) -0.0098(14) 0.0014(13) -0.0098(13)
C8A 0.0236(15) 0.0200(16) 0.0270(17) -0.0054(14) -0.0003(12) -0.0118(13)
C8D 0.0264(15) 0.0254(17) 0.0251(17) -0.0059(14) 0.0020(13) -0.0163(13)
C9C 0.043(2) 0.049(2) 0.0224(18) -0.0013(17) 0.0076(15) -0.0292(17)
C9B 0.0350(18) 0.0294(18) 0.0270(18) -0.0006(15) -0.0047(14) -0.0092(15)
C9A 0.0273(16) 0.0322(19) 0.0206(16) -0.0029(14) -0.0021(12) -0.0136(14)
C9D 0.0381(18) 0.0313(18) 0.0213(17) -0.0088(14) 0.0058(13) -0.0154(15)
C10C 0.048(2) 0.056(2) 0.033(2) -0.0191(19) 0.0210(16) -0.0226(19)
C10B 0.0314(17) 0.037(2) 0.0230(18) -0.0030(15) -0.0080(14) -0.0048(15)
C10A 0.0261(16) 0.0253(18) 0.0219(17) 0.0039(14) 0.0010(13) -0.0049(13)
C10D 0.0344(17) 0.0227(17) 0.0303(19) -0.0063(14) 0.0154(14) -0.0139(14)
C11C 0.070(3) 0.046(2) 0.038(2) -0.0244(19) 0.0244(19) -0.029(2)
C11B 0.0273(16) 0.0353(19) 0.0333(19) -0.0138(16) -0.0066(14) -0.0094(14)
C11A 0.0317(17) 0.0175(16) 0.0304(19) -0.0068(14) 0.0089(14) -0.0099(13)
C11D 0.0223(15) 0.0225(17) 0.044(2) -0.0104(15) 0.0081(14) -0.0136(13)
C12C 0.0427(19) 0.0338(19) 0.0292(19) -0.0108(16) 0.0150(15) -0.0193(16)
C12B 0.0236(15) 0.0232(16) 0.0260(17) -0.0087(14) -0.0008(12) -0.0090(13)
C12A 0.0265(15) 0.0251(17) 0.0209(16) -0.0071(14) 0.0037(12) -0.0115(13)
C12D 0.0240(15) 0.0177(15) 0.0306(18) -0.0097(14) 0.0018(13) -0.0074(12)
C13C 0.0200(14) 0.0288(17) 0.0217(16) -0.0139(14) 0.0055(12) -0.0102(13)
C13B 0.0160(13) 0.0180(15) 0.0265(17) -0.0090(13) 0.0016(11) -0.0059(11)
C13A 0.0178(14) 0.0136(15) 0.0257(16) -0.0086(13) -0.0002(12) -0.0045(11)
C13D 0.046(2) 0.0294(19) 0.038(2) -0.0209(16) 0.0226(16) -0.0187(16)
C14C 0.0241(16) 0.046(2) 0.0266(18) -0.0094(16) 0.0018(13) -0.0135(15)
C14B 0.0261(15) 0.0209(16) 0.0216(16) -0.0024(13) 0.0018(12) -0.0094(12)
C14A 0.0269(15) 0.0310(18) 0.0228(16) -0.0128(14) 0.0054(12) -0.0131(14)
C14D 0.076(2) 0.0276(19) 0.047(2) -0.0152(17) 0.0332(19) -0.0058(17)
C15C 0.0304(18) 0.068(3) 0.0254(19) -0.0130(18) -0.0012(14) -0.0155(18)
C15B 0.0290(16) 0.0276(18) 0.0192(16) -0.0078(14) 0.0021(12) -0.0091(14)
C15A 0.0355(18) 0.036(2) 0.034(2) -0.0123(16) 0.0100(15) -0.0230(16)
C15D 0.054(2) 0.0249(18) 0.064(2) -0.0138(17) 0.0253(18) -0.0127(16)
C16C 0.0312(18) 0.086(3) 0.031(2) -0.030(2) 0.0019(15) -0.0281(19)
C16B 0.0222(15) 0.0314(18) 0.0337(19) -0.0191(15) 0.0000(13) -0.0072(13)
C16A 0.0341(18) 0.033(2) 0.049(2) -0.0151(18) 0.0018(16) -0.0221(16)
C16D 0.084(3) 0.034(2) 0.056(2) -0.0211(18) 0.027(2) -0.0286(19)
C17C 0.0381(19) 0.058(2) 0.040(2) -0.0277(19) 0.0126(16) -0.0328(18)
C17B 0.0442(19) 0.0262(18) 0.0334(19) -0.0128(15) 0.0062(15) -0.0208(15)
C17A 0.0384(19) 0.0316(19) 0.038(2) -0.0079(16) -0.0120(15) -0.0151(15)
C17D 0.140(4) 0.048(3) 0.117(4) -0.029(3) 0.075(3) -0.023(3)
C18C 0.0303(17) 0.0400(19) 0.0220(17) -0.0151(15) 0.0055(13) -0.0173(15)
C18B 0.0356(17) 0.0308(18) 0.0243(17) -0.0117(15) 0.0101(13) -0.0170(14)
C18A 0.0308(16) 0.0209(16) 0.0264(17) -0.0056(14) -0.0027(13) -0.0128(13)
C18D 0.138(4) 0.045(3) 0.118(4) -0.027(3) 0.077(3) -0.037(3)
N1 0.0415(18) 0.063(2) 0.0374(18) 0.0083(17) -0.0012(14) -0.0167(16)
C19 0.043(2) 0.050(2) 0.033(2) -0.0148(19) 0.0055(16) -0.0119(18)
C20 0.086(3) 0.043(2) 0.061(3) -0.022(2) 0.010(2) -0.008(2)
N2 0.085(3) 0.044(2) 0.099(3) -0.022(2) -0.047(2) 0.008(2)
C21 0.070(3) 0.054(3) 0.090(4) -0.031(3) -0.026(3) 0.003(3)
C22 0.127(4) 0.070(3) 0.149(4) -0.037(3) 0.011(3) -0.031(3)
N3 0.0407(17) 0.0402(18) 0.054(2) -0.0198(16) -0.0125(15) -0.0031(14)
C23 0.041(2) 0.0240(18) 0.038(2) -0.0129(16) 0.0015(16) -0.0105(15)
C24 0.0295(19) 0.053(2) 0.085(3) -0.031(2) -0.0089(19) -0.0049(17)
N4 0.054(2) 0.132(4) 0.061(3) -0.034(3) 0.0132(19) -0.053(2)
C25 0.063(3) 0.066(3) 0.058(3) -0.030(3) 0.009(2) -0.037(2)
C26 0.147(5) 0.095(4) 0.075(4) -0.037(3) -0.017(3) -0.050(3)
N5 0.089(4) 0.059(3) 0.040(3) -0.015(3) -0.006(3) -0.034(3)
C27 0.066(4) 0.039(3) 0.046(4) -0.027(3) -0.017(3) -0.010(3)
C28 0.081(5) 0.074(5) 0.078(5) -0.029(4) 0.007(4) -0.030(4)
Br1 0.02083(15) 0.02351(16) 0.01926(16) -0.00231(13) 0.00185(11) -0.00873(12)
Br2A 0.0498(5) 0.0309(4) 0.0340(5) -0.0162(4) 0.0188(3) -0.0133(4)
Br2B 0.0651(10) 0.0322(6) 0.0275(7) -0.0106(5) 0.0132(6) -0.0077(7)

loop_
_atom_type_symbol
_atom_type_description
_atom_type_scat_dispersion_real
_atom_type_scat_dispersion_imag
_atom_type_scat_source
C C 0.0033 0.0016 'International Tables Vol C Tables 4.2.6.8 and 6.1.1.4'
H H 0.0000 0.0000 'International Tables Vol C Tables 4.2.6.8 and 6.1.1.4'
N N 0.0061 0.0033 'International Tables Vol C Tables 4.2.6.8 and 6.1.1.4'
Ni Ni 0.3393 1.1124 'International Tables Vol C Tables 4.2.6.8 and 6.1.1.4'
Br Br -0.2901 2.4595 'International Tables Vol C Tables 4.2.6.8 and 6.1.1.4'

loop_
_geom_angle_atom_site_label_1
_geom_angle_atom_site_label_2
_geom_angle_atom_site_label_3
_geom_angle
N3C Ni N3D 91.42(9)
N3C Ni N3B 88.70(9)
N3D Ni N3B 178.64(10)
N3C Ni N3A 177.96(9)
N3D Ni N3A 89.65(9)
N3B Ni N3A 90.28(9)
C2C N1C C5C 108.9(2)
C2C N1C H1C 125(2)
C5C N1C H1C 126(2)
C2B N1B C5B 108.7(2)
C2B N1B H1B 127.8(19)
C5B N1B H1B 123.2(19)
C2A N1A C5A 108.6(2)
C2A N1A H1A 124.6(19)
C5A N1A H1A 126.8(19)
C2D N1D C5D 108.4(2)
C2D N1D H1D 125(2)
C5D N1D H1D 127(2)
C2C N3C C4C 106.3(2)
C2C N3C Ni 122.86(19)
C4C N3C Ni 130.64(17)
C2B N3B C4B 106.4(2)
C2B N3B Ni 121.33(19)
C4B N3B Ni 131.20(17)
C2A N3A C4A 106.0(2)
C2A N3A Ni 121.34(18)
C4A N3A Ni 130.79(17)
C2D N3D C4D 105.7(2)
C2D N3D Ni 124.26(19)
C4D N3D Ni 130.01(18)
N1C C2C N3C 110.8(2)
N1C C2C H2C 124.6
N3C C2C H2C 124.6
N3B C2B N1B 110.6(2)
N3B C2B H2B 124.7
N1B C2B H2B 124.7
N1A C2A N3A 111.3(2)
N1A C2A H2A 124.4
N3A C2A H2A 124.4
N1D C2D N3D 111.5(2)
N1D C2D H2D 124.3
N3D C2D H2D 124.3
C5C C4C N3C 108.2(2)
C5C C4C C7C 128.5(3)
N3C C4C C7C 123.3(2)
C5B C4B N3B 108.3(2)
C5B C4B C7B 128.2(3)
N3B C4B C7B 123.5(2)
C5A C4A N3A 108.6(2)
C5A C4A C7A 129.2(2)
N3A C4A C7A 122.2(2)
C5D C4D N3D 108.8(2)
C5D C4D C7D 130.1(2)
N3D C4D C7D 121.1(2)
N1C C5C C4C 105.8(2)
N1C C5C C13C 122.0(2)
C4C C5C C13C 131.9(3)
C4B C5B N1B 106.0(2)
C4B C5B C13B 132.3(3)
N1B C5B C13B 121.7(2)
C4A C5A N1A 105.5(2)
C4A C5A C13A 133.6(2)
N1A C5A C13A 120.8(2)
C4D C5D N1D 105.6(2)
C4D C5D C13D 132.8(3)
N1D C5D C13D 121.4(2)
C12C C7C C8C 117.5(3)
C12C C7C C4C 120.3(2)
C8C C7C C4C 122.2(3)
C12B C7B C8B 118.4(3)
C12B C7B C4B 121.0(2)
C8B C7B C4B 120.6(3)
C12A C7A C8A 118.2(3)
C12A C7A C4A 120.6(3)
C8A C7A C4A 121.1(2)
C12D C7D C8D 118.9(3)
C12D C7D C4D 120.7(3)
C8D C7D C4D 120.4(2)
C7C C8C C9C 120.7(3)
C7C C8C H8C 119.6
C9C C8C H8C 119.6
C9B C8B C7B 121.0(3)
C9B C8B H8B 119.5
C7B C8B H8B 119.5
C9A C8A C7A 121.5(3)
C9A C8A H8A 119.3
C7A C8A H8A 119.3
C7D C8D C9D 120.9(3)
C7D C8D H8D 119.5
C9D C8D H8D 119.5
C10C C9C C8C 120.2(3)
C10C C9C H9C 119.9
C8C C9C H9C 119.9
C8B C9B C10B 119.8(3)
C8B C9B H9B 120.1
C10B C9B H9B 120.1
C8A C9A C10A 119.5(3)
C8A C9A H9A 120.2
C10A C9A H9A 120.2
C10D C9D C8D 120.0(3)
C10D C9D H9D 120.0
C8D C9D H9D 120.0
C9C C10C C11C 120.3(3)
C9C C10C H10C 119.8
C11C C10C H10C 119.8
C11B C10B C9B 119.7(3)
C11B C10B H10B 120.2
C9B C10B H10B 120.2
C11A C10A C9A 119.5(3)
C11A C10A H10A 120.3
C9A C10A H10A 120.3
C9D C10D C11D 119.7(3)
C9D C10D H10D 120.2
C11D C10D H10D 120.2
C10C C11C C12C 119.4(3)
C10C C11C H11C 120.3
C12C C11C H11C 120.3
C10B C11B C12B 120.8(3)
C10B C11B H11B 119.6
C12B C11B H11B 119.6
C10A C11A C12A 121.1(3)
C10A C11A H11A 119.5
C12A C11A H11A 119.5
C12D C11D C10D 119.9(3)
C12D C11D H11D 120.0
C10D C11D H11D 120.0
C7C C12C C11C 121.9(3)
C7C C12C H12C 119.0
C11C C12C H12C 119.0
C11B C12B C7B 120.3(3)
C11B C12B H12B 119.9
C7B C12B H12B 119.9
C11A C12A C7A 120.2(3)
C11A C12A H12A 119.9
C7A C12A H12A 119.9
C7D C12D C11D 120.6(3)
C7D C12D H12D 119.7
C11D C12D H12D 119.7
C18C C13C C14C 119.1(3)
C18C C13C C5C 121.0(3)
C14C C13C C5C 119.7(3)
C14B C13B C18B 118.1(3)
C14B C13B C5B 121.7(2)
C18B C13B C5B 120.2(3)
C18A C13A C14A 119.0(3)
C18A C13A C5A 120.2(3)
C14A C13A C5A 120.7(3)
C14D C13D C18D 114.3(3)
C14D C13D C5D 124.9(3)
C18D C13D C5D 119.8(3)
C15C C14C C13C 120.4(3)
C15C C14C H14C 119.8
C13C C14C H14C 119.8
C15B C14B C13B 120.8(3)
C15B C14B H14B 119.6
C13B C14B H14B 119.6
C15A C14A C13A 120.5(3)
C15A C14A H14A 119.7
C13A C14A H14A 119.7
C13D C14D C15D 123.6(3)
C13D C14D H14D 118.2
C15D C14D H14D 118.2
C14C C15C C16C 120.4(3)
C14C C15C H15C 119.8
C16C C15C H15C 119.8
C14B C15B C16B 120.5(3)
C14B C15B H15B 119.8
C16B C15B H15B 119.8
C16A C15A C14A 119.9(3)
C16A C15A H15A 120.0
C14A C15A H15A 120.0
C16D C15D C14D 122.5(3)
C16D C15D H15D 118.8
C14D C15D H15D 118.8
C17C C16C C15C 119.2(3)
C17C C16C H16C 120.4
C15C C16C H16C 120.4
C15B C16B C17B 119.5(3)
C15B C16B H16B 120.2
C17B C16B H16B 120.2
C15A C16A C17A 120.5(3)
C15A C16A H16A 119.8
C17A C16A H16A 119.8
C15D C16D C17D 117.5(4)
C15D C16D H16D 121.2
C17D C16D H16D 121.2
C18C C17C C16C 121.2(3)
C18C C17C H17C 119.4
C16C C17C H17C 119.4
C18B C17B C16B 120.2(3)
C18B C17B H17B 119.9
C16B C17B H17B 119.9
C16A C17A C18A 119.7(3)
C16A C17A H17A 120.2
C18A C17A H17A 120.2
C16D C17D C18D 118.4(4)
C16D C17D H17D 120.8
C18D C17D H17D 120.8
C17C C18C C13C 119.7(3)
C17C C18C H18C 120.1
C13C C18C H18C 120.1
C17B C18B C13B 120.9(3)
C17B C18B H18B 119.6
C13B C18B H18B 119.6
C17A C18A C13A 120.4(3)
C17A C18A H18A 119.8
C13A C18A H18A 119.8
C13D C18D C17D 121.6(4)
C13D C18D H18D 119.2
C17D C18D H18D 119.2
N1 C19 C20 178.2(4)
C19 C20 H20A 109.5
C19 C20 H20B 109.5
H20A C20 H20B 109.5
C19 C20 H20C 109.5
H20A C20 H20C 109.5
H20B C20 H20C 109.5
N2 C21 C22 178.1(6)
C21 C22 H22A 109.5
C21 C22 H22B 109.5
H22A C22 H22B 109.5
C21 C22 H22C 109.5
H22A C22 H22C 109.5
H22B C22 H22C 109.5
N3 C23 C24 179.0(4)
C23 C24 H24A 109.5
C23 C24 H24B 109.5
H24A C24 H24B 109.5
C23 C24 H24C 109.5
H24A C24 H24C 109.5
H24B C24 H24C 109.5
N4 C25 C26 178.2(5)
C25 C26 H26A 109.5
C25 C26 H26B 109.5
H26A C26 H26B 109.5
C25 C26 H26C 109.5
H26A C26 H26C 109.5
H26B C26 H26C 109.5
N5 C27 C28 178.5(7)
C27 C28 H28A 109.5
C27 C28 H28B 109.5
H28A C28 H28B 109.5
C27 C28 H28C 109.5
H28A C28 H28C 109.5
H28B C28 H28C 109.5

loop_
_geom_bond_atom_site_label_1
_geom_bond_atom_site_label_2
_geom_bond_distance
Ni N3C 1.893(2)
Ni N3D 1.897(2)
Ni N3B 1.896(2)
Ni N3A 1.903(2)
N1C C2C 1.316(3)
N1C C5C 1.375(3)
N1C H1C 0.831(17)
N1B C2B 1.330(3)
N1B C5B 1.373(3)
N1B H1B 0.854(12)
N1A C2A 1.315(3)
N1A C5A 1.386(3)
N1A H1A 0.843(10)
N1D C2D 1.320(3)
N1D C5D 1.379(3)
N1D H1D 0.82(3)
N3C C2C 1.335(3)
N3C C4C 1.387(3)
N3B C2B 1.327(3)
N3B C4B 1.392(3)
N3A C2A 1.332(3)
N3A C4A 1.388(3)
N3D C2D 1.327(3)
N3D C4D 1.389(3)
C2C H2C 0.9300
C2B H2B 0.9300
C2A H2A 0.9300
C2D H2D 0.9300
C4C C5C 1.374(3)
C4C C7C 1.464(4)
C4B C5B 1.368(3)
C4B C7B 1.474(4)
C4A C5A 1.372(4)
C4A C7A 1.473(4)
C4D C5D 1.370(4)
C4D C7D 1.481(3)
C5C C13C 1.474(4)
C5B C13B 1.467(4)
C5A C13A 1.468(4)
C5D C13D 1.474(4)
C7C C12C 1.373(4)
C7C C8C 1.391(4)
C7B C12B 1.388(4)
C7B C8B 1.402(4)
C7A C12A 1.388(4)
C7A C8A 1.387(4)
C7D C12D 1.382(4)
C7D C8D 1.376(4)
C8C C9C 1.391(4)
C8C H8C 0.9300
C8B C9B 1.374(4)
C8B H8B 0.9300
C8A C9A 1.381(4)
C8A H8A 0.9300
C8D C9D 1.386(4)
C8D H8D 0.9300
C9C C10C 1.361(4)
C9C H9C 0.9300
C9B C10B 1.387(4)
C9B H9B 0.9300
C9A C10A 1.385(4)
C9A H9A 0.9300
C9D C10D 1.373(4)
C9D H9D 0.9300
C10C C11C 1.368(4)
C10C H10C 0.9300
C10B C11B 1.378(4)
C10B H10B 0.9300
C10A C11A 1.369(4)
C10A H10A 0.9300
C10D C11D 1.386(4)
C10D H10D 0.9300
C11C C12C 1.388(4)
C11C H11C 0.9300
C11B C12B 1.380(4)
C11B H11B 0.9300
C11A C12A 1.385(4)
C11A H11A 0.9300
C11D C12D 1.385(4)
C11D H11D 0.9300
C12C H12C 0.9300
C12B H12B 0.9300
C12A H12A 0.9300
C12D H12D 0.9300
C13C C18C 1.389(4)
C13C C14C 1.387(4)
C13B C14B 1.391(4)
C13B C18B 1.394(4)
C13A C18A 1.388(4)
C13A C14A 1.391(4)
C13D C14D 1.320(4)
C13D C18D 1.394(5)
C14C C15C 1.377(4)
C14C H14C 0.9300
C14B C15B 1.371(4)
C14B H14B 0.9300
C14A C15A 1.382(4)
C14A H14A 0.9300
C14D C15D 1.378(4)
C14D H14D 0.9300
C15C C16C 1.382(4)
C15C H15C 0.9300
C15B C16B 1.377(4)
C15B H15B 0.9300
C15A C16A 1.370(4)
C15A H15A 0.9300
C15D C16D 1.290(4)
C15D H15D 0.9300
C16C C17C 1.373(4)
C16C H16C 0.9300
C16B C17B 1.383(4)
C16B H16B 0.9300
C16A C17A 1.385(4)
C16A H16A 0.9300
C16D C17D 1.402(5)
C16D H16D 0.9300
C17C C18C 1.378(4)
C17C H17C 0.9300
C17B C18B 1.372(4)
C17B H17B 0.9300
C17A C18A 1.385(4)
C17A H17A 0.9300
C17D C18D 1.403(5)
C17D H17D 0.9300
C18C H18C 0.9300
C18B H18B 0.9300
C18A H18A 0.9300
C18D H18D 0.9300
N1 C19 1.137(4)
C19 C20 1.451(5)
C20 H20A 0.9600
C20 H20B 0.9600
C20 H20C 0.9600
N2 C21 1.146(5)
C21 C22 1.460(6)
C22 H22A 0.9600
C22 H22B 0.9600
C22 H22C 0.9600
N3 C23 1.126(4)
C23 C24 1.457(4)
C24 H24A 0.9600
C24 H24B 0.9600
C24 H24C 0.9600
N4 C25 1.115(5)
C25 C26 1.451(6)
C26 H26A 0.9600
C26 H26B 0.9600
C26 H26C 0.9600
N5 C27 1.051(5)
C27 C28 1.497(8)
C28 H28A 0.9600
C28 H28B 0.9600
C28 H28C 0.9600
Br2A Br2B 0.7583(12)
